data_2224361
loop_
_publ_author_name
'Carvalho, Samir A.'
'de Feitosa, Larisse O.'
'da Silva, Edson F.'
'Tiekink, Edward R. T.'
'Wardell, James L.'
'Wardell, Solange M. S. V.'

_publ_section_title
;
 5-(3-Nitrobenzyl)-1,3,4-thiadiazol-2-amine
;
_journal_coeditor_code LH2958
_journal_issue 12
_journal_name_full 'Acta Crystallographica Section E'
_journal_page_first o3200
_journal_page_last o3201
_journal_paper_doi 10.1107/S1600536809049654
_journal_volume 65
_journal_year 2009
_chemical_formula_iupac 'C9 H8 N4 O2 S'
_chemical_formula_moiety 'C9 H8 N4 O2 S'
_chemical_formula_sum 'C9 H8 N4 O2 S'
_chemical_formula_weight 236.26
_chemical_name_systematic
;
5-(3-Nitrobenzyl)-1,3,4-thiadiazol-2-amine
;
_space_group_IT_number 2
_symmetry_cell_setting triclinic
_symmetry_space_group_name_Hall '-P 1'
_symmetry_space_group_name_H-M 'P -1'
_atom_sites_solution_hydrogens geom
_atom_sites_solution_primary direct
_atom_sites_solution_secondary difmap
_audit_creation_method SHELXL-97
_cell_angle_alpha 80.980(3)
_cell_angle_beta 85.677(3)
_cell_angle_gamma 79.855(3)
_cell_formula_units_Z 2
_cell_length_a 5.0878(2)
_cell_length_b 5.6213(3)
_cell_length_c 17.8035(9)
_cell_measurement_reflns_used 11753
_cell_measurement_temperature 120(2)
_cell_measurement_theta_max 27.5
_cell_measurement_theta_min 2.9
_cell_volume 494.42(4)
_computing_cell_refinement 'DENZO (Otwinowski & Minor, 1997) and COLLECT (Hooft, 1998)'
_computing_data_collection 'COLLECT (Hooft, 1998)'
_computing_data_reduction 'DENZO (Otwinowski & Minor, 1997) and COLLECT (Hooft, 1998)'
_computing_molecular_graphics 'DIAMOND (Brandenburg, 2006)'
_computing_publication_material 'publCIF (Westrip, 2009)'
_computing_structure_refinement 'SHELXL97 (Sheldrick, 2008)'
_computing_structure_solution 'SHELXS97 (Sheldrick, 2008)'
_diffrn_ambient_temperature 120(2)
_diffrn_detector_area_resol_mean 9.091
_diffrn_measured_fraction_theta_full 0.995
_diffrn_measured_fraction_theta_max 0.995
_diffrn_measurement_device_type 'Nonius KappaCCD area-detector'
_diffrn_measurement_method '\f and \w scans'
_diffrn_radiation_monochromator '10 cm confocal mirrors'
_diffrn_radiation_source 'Enraf Nonius FR591 rotating anode'
_diffrn_radiation_type MoK\a
_diffrn_radiation_wavelength 0.71073
_diffrn_reflns_av_R_equivalents 0.040
_diffrn_reflns_av_sigmaI/netI 0.033
_diffrn_reflns_limit_h_max 5
_diffrn_reflns_limit_h_min -6
_diffrn_reflns_limit_k_max 7
_diffrn_reflns_limit_k_min -7
_diffrn_reflns_limit_l_max 23
_diffrn_reflns_limit_l_min -23
_diffrn_reflns_number 9074
_diffrn_reflns_theta_full 27.5
_diffrn_reflns_theta_max 27.5
_diffrn_reflns_theta_min 3.5
_diffrn_standards_decay_% 0
_diffrn_standards_number 0
_exptl_absorpt_coefficient_mu 0.317
_exptl_absorpt_correction_T_max 0.746
_exptl_absorpt_correction_T_min 0.639
_exptl_absorpt_correction_type multi-scan
_exptl_absorpt_process_details '(SADABS; Sheldrick, 2003)'
_exptl_crystal_colour colourless
_exptl_crystal_density_diffrn 1.587
_exptl_crystal_density_method 'not measured'
_exptl_crystal_description block
_exptl_crystal_F_000 244
_exptl_crystal_size_max 0.38
_exptl_crystal_size_mid 0.20
_exptl_crystal_size_min 0.09
_refine_diff_density_max 0.29
_refine_diff_density_min -0.33
_refine_ls_extinction_method none
_refine_ls_goodness_of_fit_ref 1.05
_refine_ls_hydrogen_treatment constr
_refine_ls_matrix_type full
_refine_ls_number_parameters 151
_refine_ls_number_reflns 2256
_refine_ls_number_restraints 2
_refine_ls_restrained_S_all 1.05
_refine_ls_R_factor_all 0.042
_refine_ls_R_factor_gt 0.035
_refine_ls_shift/su_max 0.001
_refine_ls_shift/su_mean 0.000
_refine_ls_structure_factor_coef Fsqd
_refine_ls_weighting_details 'calc w=1/[\s^2^(Fo^2^)+(0.0347P)^2^+0.3167P] where P=(Fo^2^+2Fc^2^)/3'
_refine_ls_weighting_scheme calc
_refine_ls_wR_factor_gt 0.081
_refine_ls_wR_factor_ref 0.086
_reflns_number_gt 1973
_reflns_number_total 2256
_reflns_threshold_expression I>2\s(I)
_cod_data_source_file lh2958.cif
_cod_data_source_block I
_cod_database_code 2224361
_cod_database_fobs_code 2224361

loop_
_symmetry_equiv_pos_as_xyz
'x, y, z'
'-x, -y, -z'

loop_
_atom_site_type_symbol
_atom_site_label
_atom_site_fract_x
_atom_site_fract_y
_atom_site_fract_z
_atom_site_U_iso_or_equiv
_atom_site_adp_type
_atom_site_calc_flag
_atom_site_refinement_flags
_atom_site_occupancy
_atom_site_disorder_assembly
_atom_site_disorder_group
S S1 0.39352(8) 0.87897(7) 0.63466(2) 0.01803(12) Uani d . 1 . .
O O1 -0.3420(3) 0.5966(2) 0.79836(7) 0.0282(3) Uani d . 1 . .
O O2 -0.2766(3) 0.4981(2) 0.91883(7) 0.0326(3) Uani d . 1 . .
N N1 0.7365(3) 1.1393(2) 0.56903(8) 0.0187(3) Uani d . 1 . .
N N2 0.5591(3) 1.2890(2) 0.61221(8) 0.0185(3) Uani d . 1 . .
N N3 0.8153(3) 0.7356(2) 0.54139(8) 0.0198(3) Uani d D 1 . .
H H1N 0.7552 0.5959 0.5485 0.030 Uiso d D 1 . .
H H2N 0.9445 0.7652 0.5073 0.030 Uiso d D 1 . .
N N4 -0.2396(3) 0.6204(2) 0.85639(8) 0.0218(3) Uani d . 1 . .
C C1 0.6754(3) 0.9177(3) 0.57569(9) 0.0160(3) Uani d . 1 . .
C C2 0.3731(3) 1.1810(3) 0.64921(9) 0.0161(3) Uani d . 1 . .
C C3 0.1583(3) 1.2978(3) 0.70123(9) 0.0189(3) Uani d . 1 . .
H H3A -0.0131 1.3369 0.6754 0.023 Uiso calc R 1 . .
H H3B 0.2049 1.4528 0.7116 0.023 Uiso calc R 1 . .
C C4 0.1235(3) 1.1329(3) 0.77600(9) 0.0167(3) Uani d . 1 . .
C C5 -0.0430(3) 0.9582(3) 0.78225(9) 0.0164(3) Uani d . 1 . .
H H5 -0.1411 0.9442 0.7403 0.020 Uiso calc R 1 . .
C C6 -0.0634(3) 0.8046(3) 0.85083(9) 0.0180(3) Uani d . 1 . .
C C7 0.0726(3) 0.8188(3) 0.91408(10) 0.0231(4) Uani d . 1 . .
H H7 0.0545 0.7117 0.9604 0.028 Uiso calc R 1 . .
C C8 0.2360(3) 0.9947(3) 0.90746(10) 0.0249(4) Uani d . 1 . .
H H8 0.3309 1.0096 0.9500 0.030 Uiso calc R 1 . .
C C9 0.2626(3) 1.1498(3) 0.83935(10) 0.0208(3) Uani d . 1 . .
H H9 0.3766 1.2684 0.8358 0.025 Uiso calc R 1 . .

loop_
_atom_site_aniso_label
_atom_site_aniso_U_11
_atom_site_aniso_U_22
_atom_site_aniso_U_33
_atom_site_aniso_U_12
_atom_site_aniso_U_13
_atom_site_aniso_U_23
S1 0.0196(2) 0.0135(2) 0.0218(2) -0.00748(15) 0.00547(15) -0.00271(14)
O1 0.0321(7) 0.0250(6) 0.0306(7) -0.0141(5) -0.0028(5) -0.0022(5)
O2 0.0328(7) 0.0306(7) 0.0307(7) -0.0112(6) 0.0028(6) 0.0113(5)
N1 0.0184(7) 0.0156(6) 0.0228(7) -0.0061(5) 0.0044(5) -0.0039(5)
N2 0.0186(7) 0.0152(6) 0.0225(7) -0.0061(5) 0.0034(5) -0.0036(5)
N3 0.0206(7) 0.0140(6) 0.0252(8) -0.0067(5) 0.0064(5) -0.0036(5)
N4 0.0193(7) 0.0170(7) 0.0271(8) -0.0029(5) 0.0029(6) 0.0012(6)
C1 0.0156(7) 0.0165(7) 0.0162(8) -0.0058(6) -0.0008(6) 0.0001(6)
C2 0.0188(7) 0.0130(7) 0.0174(8) -0.0060(6) -0.0006(6) -0.0014(6)
C3 0.0214(8) 0.0131(7) 0.0225(8) -0.0052(6) 0.0035(6) -0.0024(6)
C4 0.0143(7) 0.0145(7) 0.0210(8) -0.0018(6) 0.0046(6) -0.0049(6)
C5 0.0156(7) 0.0163(7) 0.0170(8) -0.0020(6) 0.0006(6) -0.0033(6)
C6 0.0150(7) 0.0156(7) 0.0226(8) -0.0024(6) 0.0025(6) -0.0020(6)
C7 0.0226(8) 0.0262(9) 0.0174(8) 0.0002(7) 0.0019(6) -0.0001(7)
C8 0.0228(9) 0.0325(9) 0.0209(9) -0.0032(7) -0.0041(7) -0.0085(7)
C9 0.0173(8) 0.0220(8) 0.0254(9) -0.0052(6) 0.0017(6) -0.0096(7)

loop_
_atom_type_symbol
_atom_type_description
_atom_type_scat_dispersion_real
_atom_type_scat_dispersion_imag
_atom_type_scat_source
C C 0.0030 0.0020 'International Tables Vol C Tables 4.2.6.8 and 6.1.1.4'
H H 0.0000 0.0000 'International Tables Vol C Tables 4.2.6.8 and 6.1.1.4'
N N 0.0060 0.0030 'International Tables Vol C Tables 4.2.6.8 and 6.1.1.4'
O O 0.0110 0.0060 'International Tables Vol C Tables 4.2.6.8 and 6.1.1.4'
S S 0.1250 0.1230 'International Tables Vol C Tables 4.2.6.8 and 6.1.1.4'

loop_
_geom_angle_atom_site_label_1
_geom_angle_atom_site_label_2
_geom_angle_atom_site_label_3
_geom_angle_site_symmetry_1
_geom_angle_site_symmetry_3
_geom_angle
_geom_angle_publ_flag
C1 S1 C2 . . 87.36(7) ?
C1 N1 N2 . . 111.82(13) ?
C2 N2 N1 . . 113.45(12) ?
C1 N3 H1N . . 117.3 ?
C1 N3 H2N . . 119.9 ?
H1N N3 H2N . . 122.0 ?
O1 N4 O2 . . 123.37(14) ?
O1 N4 C6 . . 118.11(13) ?
O2 N4 C6 . . 118.52(14) ?
N1 C1 N3 . . 124.39(14) ?
N1 C1 S1 . . 113.68(12) ?
N3 C1 S1 . . 121.93(11) ?
N2 C2 C3 . . 124.72(13) ?
N2 C2 S1 . . 113.68(12) ?
C3 C2 S1 . . 121.59(11) ?
C2 C3 C4 . . 112.03(13) ?
C2 C3 H3A . . 109.2 ?
C4 C3 H3A . . 109.2 ?
C2 C3 H3B . . 109.2 ?
C4 C3 H3B . . 109.2 ?
H3A C3 H3B . . 107.9 ?
C5 C4 C9 . . 118.89(15) ?
C5 C4 C3 . . 120.45(14) ?
C9 C4 C3 . . 120.64(14) ?
C6 C5 C4 . . 118.95(14) ?
C6 C5 H5 . . 120.5 ?
C4 C5 H5 . . 120.5 ?
C7 C6 C5 . . 122.94(15) ?
C7 C6 N4 . . 118.81(14) ?
C5 C6 N4 . . 118.25(14) ?
C6 C7 C8 . . 117.65(15) ?
C6 C7 H7 . . 121.2 ?
C8 C7 H7 . . 121.2 ?
C9 C8 C7 . . 120.82(15) ?
C9 C8 H8 . . 119.6 ?
C7 C8 H8 . . 119.6 ?
C8 C9 C4 . . 120.74(15) ?
C8 C9 H9 . . 119.6 ?
C4 C9 H9 . . 119.6 ?

loop_
_geom_bond_atom_site_label_1
_geom_bond_atom_site_label_2
_geom_bond_site_symmetry_2
_geom_bond_distance
_geom_bond_publ_flag
S1 C1 . 1.7373(16) ?
S1 C2 . 1.7412(15) ?
O1 N4 . 1.2271(19) ?
O2 N4 . 1.2321(18) ?
N1 C1 . 1.321(2) ?
N1 N2 . 1.3949(19) ?
N2 C2 . 1.297(2) ?
N3 C1 . 1.342(2) ?
N3 H1N . 0.8800 ?
N3 H2N . 0.8799 ?
N4 C6 . 1.472(2) ?
C2 C3 . 1.506(2) ?
C3 C4 . 1.516(2) ?
C3 H3A . 0.9900 ?
C3 H3B . 0.9900 ?
C4 C5 . 1.393(2) ?
C4 C9 . 1.400(2) ?
C5 C6 . 1.389(2) ?
C5 H5 . 0.9500 ?
C6 C7 . 1.385(2) ?
C7 C8 . 1.386(2) ?
C7 H7 . 0.9500 ?
C8 C9 . 1.391(2) ?
C8 H8 . 0.9500 ?
C9 H9 . 0.9500 ?

loop_
_geom_hbond_atom_site_label_D
_geom_hbond_atom_site_label_H
_geom_hbond_atom_site_label_A
_geom_hbond_site_symmetry_A
_geom_hbond_distance_DH
_geom_hbond_distance_HA
_geom_hbond_distance_DA
_geom_hbond_angle_DHA
N3 H1n N2 1_545 0.88 2.25 3.0828(19) 157
N3 H2n N1 2_776 0.88 2.12 3.003(2) 175
C3 H3a N2 1_455 0.99 2.60 3.552(2) 162
C3 H3b S1 1_565 0.99 2.85 3.6687(17) 141
C7 H7 O2 2_567 0.95 2.53 3.355(2) 145
C9 H9 O1 1_665 0.95 2.51 3.446(2) 168
C5 H5 Cg 1_455 0.95 2.86 3.7708(17) 160

loop_
_geom_torsion_atom_site_label_1
_geom_torsion_atom_site_label_2
_geom_torsion_atom_site_label_3
_geom_torsion_atom_site_label_4
_geom_torsion_site_symmetry_1
_geom_torsion_site_symmetry_2
_geom_torsion_site_symmetry_3
_geom_torsion_site_symmetry_4
_geom_torsion
_geom_torsion_publ_flag
C1 N1 N2 C2 . . . . -0.19(19) ?
N2 N1 C1 N3 . . . . -178.79(14) ?
N2 N1 C1 S1 . . . . 0.65(17) ?
C2 S1 C1 N1 . . . . -0.70(12) ?
C2 S1 C1 N3 . . . . 178.76(14) ?
N1 N2 C2 C3 . . . . 178.85(14) ?
N1 N2 C2 S1 . . . . -0.36(17) ?
C1 S1 C2 N2 . . . . 0.59(12) ?
C1 S1 C2 C3 . . . . -178.64(14) ?
N2 C2 C3 C4 . . . . -133.70(16) ?
S1 C2 C3 C4 . . . . 45.44(18) ?
C2 C3 C4 C5 . . . . -85.79(18) ?
C2 C3 C4 C9 . . . . 92.73(17) ?
C9 C4 C5 C6 . . . . -0.7(2) ?
C3 C4 C5 C6 . . . . 177.85(14) ?
C4 C5 C6 C7 . . . . 0.8(2) ?
C4 C5 C6 N4 . . . . -179.81(13) ?
O1 N4 C6 C7 . . . . -174.26(14) ?
O2 N4 C6 C7 . . . . 5.7(2) ?
O1 N4 C6 C5 . . . . 6.3(2) ?
O2 N4 C6 C5 . . . . -173.78(14) ?
C5 C6 C7 C8 . . . . -0.2(2) ?
N4 C6 C7 C8 . . . . -179.63(15) ?
C6 C7 C8 C9 . . . . -0.4(3) ?
C7 C8 C9 C4 . . . . 0.5(3) ?
C5 C4 C9 C8 . . . . 0.1(2) ?
C3 C4 C9 C8 . . . . -178.44(15) ?

loop_
_cod_related_entry_id
_cod_related_entry_database
_cod_related_entry_code
1 ChemSpider 24743946
